data_1504444
loop_
_publ_author_name
'Chen, Jian-Jun'
'Fei, Dong-Qing'
'Chen, Sheng-Gao'
'Gao, Kun'

_publ_section_title
;
 Antimicrobial triterpenoids from Vladimiria muliensis.
;
_journal_issue 4
_journal_name_full 'Journal of natural products'
_journal_page_first 547
_journal_page_last 550
_journal_paper_doi 10.1021/np070483l
_journal_volume 71
_journal_year 2008
_chemical_formula_sum 'C33.5 H54 O7'
_chemical_formula_weight 568.77
_chemical_name_systematic
; 
 ? 
;
_space_group_IT_number 5
_symmetry_space_group_name_Hall 'C 2y'
_symmetry_space_group_name_H-M 'C 1 2 1'
_atom_sites_solution_hydrogens geom
_atom_sites_solution_primary direct
_atom_sites_solution_secondary difmap
_audit_creation_method SHELXL-97
_cell_angle_alpha 90.00
_cell_angle_beta 95.82(3)
_cell_angle_gamma 90.00
_cell_formula_units_Z 4
_cell_length_a 32.341(14)
_cell_length_b 8.429(3)
_cell_length_c 12.051(5)
_cell_measurement_temperature 294(2)
_cell_volume 3268(2)
_computing_structure_refinement 'SHELXL-97 (Sheldrick, 1997)'
_computing_structure_solution 'SHELXS-97 (Sheldrick, 1990)'
_diffrn_ambient_temperature 294(2)
_diffrn_measured_fraction_theta_full 0.994
_diffrn_measured_fraction_theta_max 0.994
_diffrn_radiation_monochromator graphite
_diffrn_radiation_source 'fine-focus sealed tube'
_diffrn_radiation_type MoK\a
_diffrn_radiation_wavelength 0.71073
_diffrn_reflns_av_R_equivalents 0.0255
_diffrn_reflns_av_sigmaI/netI 0.0481
_diffrn_reflns_limit_h_max 38
_diffrn_reflns_limit_h_min -29
_diffrn_reflns_limit_k_max 10
_diffrn_reflns_limit_k_min -9
_diffrn_reflns_limit_l_max 14
_diffrn_reflns_limit_l_min -14
_diffrn_reflns_number 8787
_diffrn_reflns_theta_full 25.50
_diffrn_reflns_theta_max 25.50
_diffrn_reflns_theta_min 1.70
_exptl_absorpt_coefficient_mu 0.079
_exptl_absorpt_correction_T_max 0.9921
_exptl_absorpt_correction_T_min 0.9759
_exptl_crystal_density_diffrn 1.156
_exptl_crystal_density_method 'not measured'
_exptl_crystal_F_000 1244
_exptl_crystal_size_max 0.31
_exptl_crystal_size_mid 0.19
_exptl_crystal_size_min 0.10
_refine_diff_density_max 0.454
_refine_diff_density_min -0.276
_refine_diff_density_rms 0.037
_refine_ls_abs_structure_details 'Flack H D (1983), Acta Cryst. A39, 876-881'
_refine_ls_abs_structure_Flack 1.4(17)
_refine_ls_extinction_coef 0.0038(6)
_refine_ls_extinction_expression Fc^*^=kFc[1+0.001xFc^2^\l^3^/sin(2\q)]^-1/4^
_refine_ls_extinction_method SHELXL
_refine_ls_goodness_of_fit_ref 1.047
_refine_ls_hydrogen_treatment mixed
_refine_ls_matrix_type full
_refine_ls_number_parameters 378
_refine_ls_number_reflns 5712
_refine_ls_number_restraints 2
_refine_ls_restrained_S_all 1.047
_refine_ls_R_factor_all 0.0947
_refine_ls_R_factor_gt 0.0600
_refine_ls_shift/su_max 0.004
_refine_ls_shift/su_mean 0.000
_refine_ls_structure_factor_coef Fsqd
_refine_ls_weighting_details 'calc w=1/[\s^2^(Fo^2^)+(0.0829P)^2^+0.6876P] where P=(Fo^2^+2Fc^2^)/3'
_refine_ls_weighting_scheme calc
_refine_ls_wR_factor_gt 0.1496
_refine_ls_wR_factor_ref 0.1727
_reflns_number_gt 3572
_reflns_number_total 5712
_reflns_threshold_expression >2sigma(I)
_cod_data_source_file np070483l-file001.cif
_cod_data_source_block c2
_cod_original_formula_sum 'C33.50 H54 O7'
_cod_database_code 1504444

loop_
_symmetry_equiv_pos_as_xyz
'x, y, z'
'-x, y, -z'
'x+1/2, y+1/2, z'
'-x+1/2, y+1/2, -z'

loop_
_atom_site_label
_atom_site_type_symbol
_atom_site_fract_x
_atom_site_fract_y
_atom_site_fract_z
_atom_site_U_iso_or_equiv
_atom_site_adp_type
_atom_site_occupancy
_atom_site_symmetry_multiplicity
_atom_site_calc_flag
_atom_site_refinement_flags
C1 C 0.44954(10) 0.1873(5) 0.4048(3) 0.0642(10) Uani 1 1 d .
H1A H 0.4498 0.3023 0.4069 0.077 Uiso 1 1 calc R
H1B H 0.4626 0.1492 0.4758 0.077 Uiso 1 1 calc R
C2 C 0.47470(12) 0.1309(6) 0.3121(3) 0.0731(12) Uani 1 1 d .
H2A H 0.4627 0.1733 0.2411 0.088 Uiso 1 1 calc R
H2B H 0.5030 0.1695 0.3257 0.088 Uiso 1 1 calc R
C3 C 0.47481(12) -0.0474(6) 0.3072(3) 0.0731(12) Uani 1 1 d .
H3 H 0.4877 -0.0872 0.3788 0.088 Uiso 1 1 calc R
C4 C 0.43226(12) -0.1229(5) 0.2851(3) 0.0686(10) Uani 1 1 d .
C5 C 0.40555(11) -0.0534(5) 0.3752(3) 0.0623(10) Uani 1 1 d .
H5 H 0.4189 -0.0928 0.4465 0.075 Uiso 1 1 calc R
C6 C 0.36145(11) -0.1195(6) 0.3677(3) 0.0745(11) Uani 1 1 d .
H6A H 0.3445 -0.0684 0.3070 0.089 Uiso 1 1 calc R
H6B H 0.3620 -0.2324 0.3525 0.089 Uiso 1 1 calc R
C7 C 0.34277(12) -0.0909(5) 0.4758(3) 0.0677(11) Uani 1 1 d .
H7 H 0.3127 -0.1078 0.4613 0.081 Uiso 1 1 calc R
C8 C 0.34929(10) 0.0750(5) 0.5210(3) 0.0561(9) Uani 1 1 d .
C9 C 0.37929(10) 0.1696(4) 0.4892(3) 0.0526(9) Uani 1 1 d .
C10 C 0.40419(10) 0.1291(5) 0.3892(3) 0.0566(9) Uani 1 1 d .
C11 C 0.38767(10) 0.3317(4) 0.5414(3) 0.0581(9) Uani 1 1 d .
H11 H 0.3894 0.4086 0.4811 0.070 Uiso 1 1 calc R
C12 C 0.35437(11) 0.3890(4) 0.6134(3) 0.0610(9) Uani 1 1 d .
H12A H 0.3662 0.4706 0.6637 0.073 Uiso 1 1 calc R
H12B H 0.3319 0.4368 0.5654 0.073 Uiso 1 1 calc R
C13 C 0.33662(10) 0.2579(4) 0.6818(3) 0.0528(9) Uani 1 1 d .
C14 C 0.31691(10) 0.1327(4) 0.5970(3) 0.0553(9) Uani 1 1 d .
C15 C 0.29727(12) 0.0027(5) 0.6634(3) 0.0697(11) Uani 1 1 d .
H15A H 0.2859 -0.0792 0.6125 0.084 Uiso 1 1 calc R
H15B H 0.3186 -0.0454 0.7151 0.084 Uiso 1 1 calc R
C16 C 0.26291(13) 0.0665(6) 0.7283(4) 0.0818(13) Uani 1 1 d .
H16A H 0.2529 -0.0195 0.7718 0.098 Uiso 1 1 calc R
H16B H 0.2400 0.1004 0.6754 0.098 Uiso 1 1 calc R
C17 C 0.27528(11) 0.2062(5) 0.8077(3) 0.0640(10) Uani 1 1 d .
C18 C 0.30286(10) 0.3286(5) 0.7531(3) 0.0591(10) Uani 1 1 d .
H18 H 0.2836 0.3852 0.6989 0.071 Uiso 1 1 calc R
C19 C 0.32113(13) 0.4609(5) 0.8364(3) 0.0714(11) Uani 1 1 d .
H19 H 0.3509 0.4679 0.8274 0.086 Uiso 1 1 calc R
C20 C 0.31798(14) 0.4273(5) 0.9606(4) 0.0782(12) Uani 1 1 d .
H20 H 0.2899 0.4559 0.9774 0.094 Uiso 1 1 calc R
C21 C 0.32507(14) 0.2511(6) 0.9891(3) 0.0841(13) Uani 1 1 d .
H21A H 0.3536 0.2241 0.9789 0.101 Uiso 1 1 calc R
H21B H 0.3214 0.2351 1.0672 0.101 Uiso 1 1 calc R
C22 C 0.29619(13) 0.1384(6) 0.9191(3) 0.0769(12) Uani 1 1 d .
H22A H 0.2745 0.1044 0.9638 0.092 Uiso 1 1 calc R
H22B H 0.3120 0.0450 0.9026 0.092 Uiso 1 1 calc R
C23 C 0.41370(14) -0.0978(7) 0.1640(3) 0.0909(15) Uani 1 1 d .
H23A H 0.4171 0.0111 0.1435 0.136 Uiso 1 1 calc R
H23B H 0.3847 -0.1237 0.1573 0.136 Uiso 1 1 calc R
H23C H 0.4277 -0.1649 0.1156 0.136 Uiso 1 1 calc R
C24 C 0.43768(17) -0.3007(6) 0.3048(4) 0.1007(15) Uani 1 1 d .
H24A H 0.4584 -0.3407 0.2602 0.151 Uiso 1 1 calc R
H24B H 0.4117 -0.3537 0.2844 0.151 Uiso 1 1 calc R
H24C H 0.4464 -0.3198 0.3822 0.151 Uiso 1 1 calc R
C25 C 0.38036(13) 0.2179(6) 0.2890(3) 0.0799(12) Uani 1 1 d .
H25A H 0.3773 0.3276 0.3080 0.120 Uiso 1 1 calc R
H25B H 0.3534 0.1710 0.2722 0.120 Uiso 1 1 calc R
H25C H 0.3957 0.2099 0.2251 0.120 Uiso 1 1 calc R
C26 C 0.37224(10) 0.1795(4) 0.7572(3) 0.0577(9) Uani 1 1 d .
H26A H 0.3913 0.1305 0.7117 0.087 Uiso 1 1 calc R
H26B H 0.3610 0.1005 0.8031 0.087 Uiso 1 1 calc R
H26C H 0.3865 0.2587 0.8038 0.087 Uiso 1 1 calc R
C27 C 0.28183(11) 0.2024(6) 0.5132(3) 0.0802(13) Uani 1 1 d .
H27A H 0.2702 0.1196 0.4650 0.120 Uiso 1 1 calc R
H27B H 0.2931 0.2836 0.4693 0.120 Uiso 1 1 calc R
H27C H 0.2605 0.2470 0.5535 0.120 Uiso 1 1 calc R
C28 C 0.23398(12) 0.2887(6) 0.8306(4) 0.0894(15) Uani 1 1 d .
H28A H 0.2224 0.3425 0.7644 0.134 Uiso 1 1 calc R
H28B H 0.2394 0.3642 0.8900 0.134 Uiso 1 1 calc R
H28C H 0.2147 0.2105 0.8516 0.134 Uiso 1 1 calc R
C29 C 0.3026(2) 0.6229(6) 0.8030(5) 0.1150(19) Uani 1 1 d .
H29A H 0.2729 0.6188 0.8031 0.172 Uiso 1 1 calc R
H29B H 0.3094 0.6499 0.7296 0.172 Uiso 1 1 calc R
H29C H 0.3137 0.7017 0.8552 0.172 Uiso 1 1 calc R
C30 C 0.34925(16) 0.5283(7) 1.0349(5) 0.115(2) Uani 1 1 d .
H30A H 0.3770 0.4984 1.0222 0.173 Uiso 1 1 calc R
H30B H 0.3452 0.5110 1.1118 0.173 Uiso 1 1 calc R
H30C H 0.3450 0.6384 1.0169 0.173 Uiso 1 1 calc R
C31 C 0.54025(13) -0.1341(5) 0.2487(4) 0.0712(11) Uani 1 1 d .
C32 C 0.56203(16) -0.1788(7) 0.1500(4) 0.1048(16) Uani 1 1 d .
H32A H 0.5912 -0.1906 0.1724 0.157 Uiso 1 1 calc R
H32B H 0.5579 -0.0974 0.0943 0.157 Uiso 1 1 calc R
H32C H 0.5510 -0.2773 0.1199 0.157 Uiso 1 1 calc R
C33 C 0.44780(15) 0.4728(6) 0.6229(5) 0.0976(16) Uani 1 1 d .
H33A H 0.4599 0.5033 0.5565 0.146 Uiso 1 1 calc R
H33B H 0.4692 0.4652 0.6839 0.146 Uiso 1 1 calc R
H33C H 0.4278 0.5508 0.6398 0.146 Uiso 1 1 calc R
C34 C 0.5000 0.3331(12) 0.0000 0.236(9) Uani 1 2 d SD
O1 O 0.55646(9) -0.1313(4) 0.3422(3) 0.0832(8) Uani 1 1 d .
O2 O 0.42802(7) 0.3240(3) 0.6059(2) 0.0632(7) Uani 1 1 d .
O3 O 0.50055(9) -0.0981(4) 0.2198(2) 0.0846(9) Uani 1 1 d .
O4 O 0.35835(9) -0.2045(3) 0.5584(3) 0.0788(8) Uani 1 1 d .
H4 H 0.3818 -0.1789 0.5842 0.118 Uiso 1 1 calc R
O5 O 0.47725(16) 0.4740(6) 0.0827(4) 0.1294(15) Uani 1 1 d .
O8 O 0.4738(2) 0.2080(9) -0.0464(6) 0.258(4) Uani 1 1 d D
O7 O 0.45283(13) 0.3610(14) 0.0144(6) 0.231(4) Uani 1 1 d .

loop_
_atom_site_aniso_label
_atom_site_aniso_U_11
_atom_site_aniso_U_22
_atom_site_aniso_U_33
_atom_site_aniso_U_23
_atom_site_aniso_U_13
_atom_site_aniso_U_12
C1 0.058(2) 0.079(3) 0.057(2) 0.003(2) 0.0097(16) -0.013(2)
C2 0.063(2) 0.097(4) 0.060(2) -0.003(2) 0.0088(18) -0.021(2)
C3 0.068(3) 0.104(4) 0.048(2) -0.004(2) 0.0081(18) -0.006(2)
C4 0.071(2) 0.083(3) 0.052(2) -0.001(2) 0.0043(17) -0.009(2)
C5 0.068(2) 0.066(3) 0.053(2) -0.0021(19) 0.0028(17) -0.0071(19)
C6 0.065(2) 0.085(3) 0.074(2) -0.010(2) 0.0078(19) -0.022(2)
C7 0.053(2) 0.073(3) 0.078(2) -0.007(2) 0.0061(18) -0.0173(19)
C8 0.0467(19) 0.063(2) 0.056(2) 0.0078(18) -0.0049(15) -0.0047(17)
C9 0.0469(18) 0.059(2) 0.0512(18) 0.0082(17) 0.0022(14) -0.0035(17)
C10 0.054(2) 0.067(2) 0.0486(18) 0.0051(18) 0.0011(15) -0.0057(17)
C11 0.057(2) 0.049(2) 0.069(2) 0.0150(18) 0.0074(17) -0.0055(17)
C12 0.066(2) 0.051(2) 0.067(2) 0.0101(19) 0.0088(18) 0.0019(18)
C13 0.0439(17) 0.050(2) 0.063(2) 0.0107(18) 0.0005(15) 0.0007(15)
C14 0.0452(18) 0.059(2) 0.061(2) 0.0097(18) 0.0019(16) 0.0003(16)
C15 0.064(2) 0.069(3) 0.078(3) -0.002(2) 0.016(2) -0.019(2)
C16 0.065(2) 0.097(3) 0.086(3) 0.005(3) 0.019(2) -0.018(2)
C17 0.056(2) 0.072(3) 0.065(2) 0.010(2) 0.0103(17) -0.0012(19)
C18 0.0461(18) 0.065(2) 0.065(2) 0.0169(19) 0.0029(16) 0.0086(18)
C19 0.069(2) 0.065(3) 0.081(3) -0.003(2) 0.014(2) 0.004(2)
C20 0.067(2) 0.087(3) 0.081(3) -0.010(2) 0.009(2) 0.010(2)
C21 0.086(3) 0.104(4) 0.062(2) 0.013(2) 0.004(2) 0.022(3)
C22 0.073(3) 0.083(3) 0.076(3) 0.019(2) 0.019(2) 0.003(2)
C23 0.082(3) 0.129(4) 0.058(2) -0.018(3) -0.006(2) -0.017(3)
C24 0.117(4) 0.088(4) 0.102(3) -0.013(3) 0.036(3) 0.002(3)
C25 0.087(3) 0.092(3) 0.058(2) 0.017(2) -0.001(2) 0.004(3)
C26 0.052(2) 0.056(2) 0.065(2) 0.0103(18) -0.0006(16) 0.0065(17)
C27 0.056(2) 0.112(4) 0.070(2) 0.008(2) -0.0063(18) 0.009(2)
C28 0.055(2) 0.119(4) 0.097(3) -0.002(3) 0.015(2) 0.007(2)
C29 0.165(5) 0.066(3) 0.117(4) 0.005(3) 0.032(4) 0.029(3)
C30 0.093(3) 0.138(5) 0.113(4) -0.047(4) 0.000(3) 0.000(3)
C31 0.067(3) 0.069(3) 0.080(3) -0.012(2) 0.019(2) -0.010(2)
C32 0.109(3) 0.121(4) 0.091(3) -0.029(3) 0.047(3) -0.013(3)
C33 0.094(3) 0.069(3) 0.131(4) -0.019(3) 0.016(3) -0.034(3)
C34 0.160(10) 0.082(6) 0.50(3) 0.000 0.184(14) 0.000
O1 0.0758(18) 0.094(2) 0.0791(19) -0.0087(17) 0.0028(16) 0.0055(16)
O2 0.0579(14) 0.0562(15) 0.0750(15) -0.0053(13) 0.0047(12) -0.0121(12)
O3 0.0734(18) 0.129(3) 0.0536(14) -0.0125(17) 0.0160(13) -0.0003(17)
O4 0.0828(19) 0.0616(18) 0.094(2) 0.0073(16) 0.0192(16) -0.0122(15)
O5 0.153(4) 0.126(3) 0.113(3) -0.014(3) 0.028(3) 0.063(3)
O8 0.244(6) 0.286(8) 0.273(8) -0.216(7) 0.170(6) -0.178(6)
O7 0.070(3) 0.439(13) 0.187(5) 0.104(7) 0.022(3) 0.031(5)

loop_
_atom_type_symbol
_atom_type_description
_atom_type_scat_dispersion_real
_atom_type_scat_dispersion_imag
_atom_type_scat_source
C C 0.0033 0.0016 'International Tables Vol C Tables 4.2.6.8 and 6.1.1.4'
H H 0.0000 0.0000 'International Tables Vol C Tables 4.2.6.8 and 6.1.1.4'
O O 0.0106 0.0060 'International Tables Vol C Tables 4.2.6.8 and 6.1.1.4'

loop_
_geom_angle_atom_site_label_1
_geom_angle_atom_site_label_2
_geom_angle_atom_site_label_3
_geom_angle
_geom_angle_site_symmetry_1
_geom_angle_site_symmetry_3
C2 C1 C10 112.6(3) . .
C2 C1 H1A 109.1 . .
C10 C1 H1A 109.1 . .
C2 C1 H1B 109.1 . .
C10 C1 H1B 109.1 . .
H1A C1 H1B 107.8 . .
C3 C2 C1 110.1(3) . .
C3 C2 H2A 109.6 . .
C1 C2 H2A 109.6 . .
C3 C2 H2B 109.6 . .
C1 C2 H2B 109.6 . .
H2A C2 H2B 108.1 . .
O3 C3 C2 108.8(3) . .
O3 C3 C4 108.8(3) . .
C2 C3 C4 114.9(4) . .
O3 C3 H3 108.0 . .
C2 C3 H3 108.0 . .
C4 C3 H3 108.0 . .
C3 C4 C24 107.3(4) . .
C3 C4 C23 111.7(3) . .
C24 C4 C23 108.2(4) . .
C3 C4 C5 106.0(3) . .
C24 C4 C5 108.8(3) . .
C23 C4 C5 114.6(3) . .
C6 C5 C10 109.4(3) . .
C6 C5 C4 113.6(3) . .
C10 C5 C4 118.1(3) . .
C6 C5 H5 104.8 . .
C10 C5 H5 104.8 . .
C4 C5 H5 104.8 . .
C7 C6 C5 110.2(3) . .
C7 C6 H6A 109.6 . .
C5 C6 H6A 109.6 . .
C7 C6 H6B 109.6 . .
C5 C6 H6B 109.6 . .
H6A C6 H6B 108.1 . .
O4 C7 C8 110.0(3) . .
O4 C7 C6 110.4(4) . .
C8 C7 C6 113.9(3) . .
O4 C7 H7 107.4 . .
C8 C7 H7 107.4 . .
C6 C7 H7 107.4 . .
C9 C8 C7 121.8(3) . .
C9 C8 C14 122.5(3) . .
C7 C8 C14 115.4(3) . .
C8 C9 C11 121.4(3) . .
C8 C9 C10 122.5(3) . .
C11 C9 C10 115.8(3) . .
C1 C10 C5 107.0(3) . .
C1 C10 C9 113.4(3) . .
C5 C10 C9 109.0(3) . .
C1 C10 C25 109.4(3) . .
C5 C10 C25 114.2(3) . .
C9 C10 C25 103.9(3) . .
O2 C11 C9 107.2(3) . .
O2 C11 C12 111.0(3) . .
C9 C11 C12 114.4(3) . .
O2 C11 H11 108.0 . .
C9 C11 H11 108.0 . .
C12 C11 H11 108.0 . .
C13 C12 C11 113.8(3) . .
C13 C12 H12A 108.8 . .
C11 C12 H12A 108.8 . .
C13 C12 H12B 108.8 . .
C11 C12 H12B 108.8 . .
H12A C12 H12B 107.7 . .
C12 C13 C26 109.2(3) . .
C12 C13 C14 106.7(3) . .
C26 C13 C14 109.1(3) . .
C12 C13 C18 109.9(3) . .
C26 C13 C18 111.0(3) . .
C14 C13 C18 110.7(3) . .
C15 C14 C8 115.3(3) . .
C15 C14 C27 107.2(3) . .
C8 C14 C27 103.2(3) . .
C15 C14 C13 107.7(3) . .
C8 C14 C13 110.3(3) . .
C27 C14 C13 113.1(3) . .
C16 C15 C14 112.2(4) . .
C16 C15 H15A 109.2 . .
C14 C15 H15A 109.2 . .
C16 C15 H15B 109.2 . .
C14 C15 H15B 109.2 . .
H15A C15 H15B 107.9 . .
C15 C16 C17 115.6(3) . .
C15 C16 H16A 108.4 . .
C17 C16 H16A 108.4 . .
C15 C16 H16B 108.4 . .
C17 C16 H16B 108.4 . .
H16A C16 H16B 107.4 . .
C16 C17 C22 108.6(4) . .
C16 C17 C18 111.6(3) . .
C22 C17 C18 113.1(3) . .
C16 C17 C28 106.2(3) . .
C22 C17 C28 108.5(3) . .
C18 C17 C28 108.6(3) . .
C17 C18 C13 116.1(3) . .
C17 C18 C19 113.2(3) . .
C13 C18 C19 112.3(3) . .
C17 C18 H18 104.6 . .
C13 C18 H18 104.6 . .
C19 C18 H18 104.6 . .
C29 C19 C20 111.0(4) . .
C29 C19 C18 110.6(4) . .
C20 C19 C18 115.6(4) . .
C29 C19 H19 106.3 . .
C20 C19 H19 106.3 . .
C18 C19 H19 106.3 . .
C19 C20 C21 111.9(4) . .
C19 C20 C30 111.1(4) . .
C21 C20 C30 109.3(4) . .
C19 C20 H20 108.1 . .
C21 C20 H20 108.1 . .
C30 C20 H20 108.1 . .
C22 C21 C20 114.1(4) . .
C22 C21 H21A 108.7 . .
C20 C21 H21A 108.7 . .
C22 C21 H21B 108.7 . .
C20 C21 H21B 108.7 . .
H21A C21 H21B 107.6 . .
C21 C22 C17 116.0(4) . .
C21 C22 H22A 108.3 . .
C17 C22 H22A 108.3 . .
C21 C22 H22B 108.3 . .
C17 C22 H22B 108.3 . .
H22A C22 H22B 107.4 . .
C4 C23 H23A 109.5 . .
C4 C23 H23B 109.5 . .
H23A C23 H23B 109.5 . .
C4 C23 H23C 109.5 . .
H23A C23 H23C 109.5 . .
H23B C23 H23C 109.5 . .
C4 C24 H24A 109.5 . .
C4 C24 H24B 109.5 . .
H24A C24 H24B 109.5 . .
C4 C24 H24C 109.5 . .
H24A C24 H24C 109.5 . .
H24B C24 H24C 109.5 . .
C10 C25 H25A 109.5 . .
C10 C25 H25B 109.5 . .
H25A C25 H25B 109.5 . .
C10 C25 H25C 109.5 . .
H25A C25 H25C 109.5 . .
H25B C25 H25C 109.5 . .
C13 C26 H26A 109.5 . .
C13 C26 H26B 109.5 . .
H26A C26 H26B 109.5 . .
C13 C26 H26C 109.5 . .
H26A C26 H26C 109.5 . .
H26B C26 H26C 109.5 . .
C14 C27 H27A 109.5 . .
C14 C27 H27B 109.5 . .
H27A C27 H27B 109.5 . .
C14 C27 H27C 109.5 . .
H27A C27 H27C 109.5 . .
H27B C27 H27C 109.5 . .
C17 C28 H28A 109.5 . .
C17 C28 H28B 109.5 . .
H28A C28 H28B 109.5 . .
C17 C28 H28C 109.5 . .
H28A C28 H28C 109.5 . .
H28B C28 H28C 109.5 . .
C19 C29 H29A 109.5 . .
C19 C29 H29B 109.5 . .
H29A C29 H29B 109.5 . .
C19 C29 H29C 109.5 . .
H29A C29 H29C 109.5 . .
H29B C29 H29C 109.5 . .
C20 C30 H30A 109.5 . .
C20 C30 H30B 109.5 . .
H30A C30 H30B 109.5 . .
C20 C30 H30C 109.5 . .
H30A C30 H30C 109.5 . .
H30B C30 H30C 109.5 . .
O1 C31 O3 124.2(4) . .
O1 C31 C32 124.0(4) . .
O3 C31 C32 111.8(4) . .
C31 C32 H32A 109.5 . .
C31 C32 H32B 109.5 . .
H32A C32 H32B 109.5 . .
C31 C32 H32C 109.5 . .
H32A C32 H32C 109.5 . .
H32B C32 H32C 109.5 . .
O2 C33 H33A 109.5 . .
O2 C33 H33B 109.5 . .
H33A C33 H33B 109.5 . .
O2 C33 H33C 109.5 . .
H33A C33 H33C 109.5 . .
H33B C33 H33C 109.5 . .
O8 C34 O8 85.1(10) 2_655 .
O8 C34 O7 67.0(5) 2_655 2_655
O8 C34 O7 127.7(6) . 2_655
O8 C34 O5 117.0(3) 2_655 2_655
O8 C34 O5 122.8(3) . 2_655
O7 C34 O5 50.9(4) 2_655 2_655
C33 O2 C11 114.1(3) . .
C31 O3 C3 118.7(3) . .
C7 O4 H4 109.5 . .

loop_
_geom_bond_atom_site_label_1
_geom_bond_atom_site_label_2
_geom_bond_distance
_geom_bond_site_symmetry_2
C1 C2 1.524(5) .
C1 C10 1.540(5) .
C1 H1A 0.9700 .
C1 H1B 0.9700 .
C2 C3 1.504(7) .
C2 H2A 0.9700 .
C2 H2B 0.9700 .
C3 O3 1.470(5) .
C3 C4 1.515(5) .
C3 H3 0.9800 .
C4 C24 1.525(7) .
C4 C23 1.535(5) .
C4 C5 1.568(5) .
C5 C6 1.525(5) .
C5 C10 1.549(6) .
C5 H5 0.9800 .
C6 C7 1.510(5) .
C6 H6A 0.9700 .
C6 H6B 0.9700 .
C7 O4 1.435(5) .
C7 C8 1.507(6) .
C7 H7 0.9800 .
C8 C9 1.342(5) .
C8 C14 1.539(5) .
C9 C11 1.517(5) .
C9 C10 1.554(5) .
C10 C25 1.556(5) .
C11 O2 1.451(4) .
C11 C12 1.528(5) .
C11 H11 0.9800 .
C12 C13 1.526(5) .
C12 H12A 0.9700 .
C12 H12B 0.9700 .
C13 C26 1.542(4) .
C13 C14 1.560(5) .
C13 C18 1.573(5) .
C14 C15 1.533(5) .
C14 C27 1.556(5) .
C15 C16 1.520(6) .
C15 H15A 0.9700 .
C15 H15B 0.9700 .
C16 C17 1.544(6) .
C16 H16A 0.9700 .
C16 H16B 0.9700 .
C17 C22 1.550(5) .
C17 C18 1.553(5) .
C17 C28 1.555(6) .
C18 C19 1.575(6) .
C18 H18 0.9800 .
C19 C29 1.529(7) .
C19 C20 1.536(6) .
C19 H19 0.9800 .
C20 C21 1.536(6) .
C20 C30 1.538(6) .
C20 H20 0.9800 .
C21 C22 1.525(6) .
C21 H21A 0.9700 .
C21 H21B 0.9700 .
C22 H22A 0.9700 .
C22 H22B 0.9700 .
C23 H23A 0.9600 .
C23 H23B 0.9600 .
C23 H23C 0.9600 .
C24 H24A 0.9600 .
C24 H24B 0.9600 .
C24 H24C 0.9600 .
C25 H25A 0.9600 .
C25 H25B 0.9600 .
C25 H25C 0.9600 .
C26 H26A 0.9600 .
C26 H26B 0.9600 .
C26 H26C 0.9600 .
C27 H27A 0.9600 .
C27 H27B 0.9600 .
C27 H27C 0.9600 .
C28 H28A 0.9600 .
C28 H28B 0.9600 .
C28 H28C 0.9600 .
C29 H29A 0.9600 .
C29 H29B 0.9600 .
C29 H29C 0.9600 .
C30 H30A 0.9600 .
C30 H30B 0.9600 .
C30 H30C 0.9600 .
C31 O1 1.193(5) .
C31 O3 1.331(5) .
C31 C32 1.491(6) .
C32 H32A 0.9600 .
C32 H32B 0.9600 .
C32 H32C 0.9600 .
C33 O2 1.413(5) .
C33 H33A 0.9600 .
C33 H33B 0.9600 .
C33 H33C 0.9600 .
C34 O8 1.431(8) 2_655
C34 O8 1.431(8) .
C34 O7 1.571(5) 2_655
C34 O5 1.759(8) 2_655
O4 H4 0.8200 .

loop_
_geom_torsion_atom_site_label_1
_geom_torsion_atom_site_label_2
_geom_torsion_atom_site_label_3
_geom_torsion_atom_site_label_4
_geom_torsion
C10 C1 C2 C3 -58.8(4)
C1 C2 C3 O3 -177.9(3)
C1 C2 C3 C4 59.8(4)
O3 C3 C4 C24 68.3(4)
C2 C3 C4 C24 -169.5(3)
O3 C3 C4 C23 -50.1(5)
C2 C3 C4 C23 72.1(5)
O3 C3 C4 C5 -175.6(3)
C2 C3 C4 C5 -53.4(4)
C3 C4 C5 C6 -178.7(3)
C24 C4 C5 C6 -63.5(4)
C23 C4 C5 C6 57.7(5)
C3 C4 C5 C10 51.3(4)
C24 C4 C5 C10 166.4(3)
C23 C4 C5 C10 -72.4(5)
C10 C5 C6 C7 -64.2(4)
C4 C5 C6 C7 161.5(4)
C5 C6 C7 O4 -78.3(4)
C5 C6 C7 C8 46.1(5)
O4 C7 C8 C9 104.6(4)
C6 C7 C8 C9 -20.0(5)
O4 C7 C8 C14 -80.7(4)
C6 C7 C8 C14 154.7(3)
C7 C8 C9 C11 -175.4(3)
C14 C8 C9 C11 10.3(5)
C7 C8 C9 C10 11.3(5)
C14 C8 C9 C10 -163.0(3)
C2 C1 C10 C5 53.5(4)
C2 C1 C10 C9 173.7(3)
C2 C1 C10 C25 -70.7(4)
C6 C5 C10 C1 175.9(3)
C4 C5 C10 C1 -52.1(4)
C6 C5 C10 C9 52.9(4)
C4 C5 C10 C9 -175.1(3)
C6 C5 C10 C25 -62.8(4)
C4 C5 C10 C25 69.2(4)
C8 C9 C10 C1 -146.9(3)
C11 C9 C10 C1 39.4(4)
C8 C9 C10 C5 -27.8(4)
C11 C9 C10 C5 158.5(3)
C8 C9 C10 C25 94.4(4)
C11 C9 C10 C25 -79.3(4)
C8 C9 C11 O2 111.9(3)
C10 C9 C11 O2 -74.4(3)
C8 C9 C11 C12 -11.6(5)
C10 C9 C11 C12 162.1(3)
O2 C11 C12 C13 -83.4(4)
C9 C11 C12 C13 38.1(4)
C11 C12 C13 C26 57.7(4)
C11 C12 C13 C14 -60.1(4)
C11 C12 C13 C18 179.8(3)
C9 C8 C14 C15 -155.7(3)
C7 C8 C14 C15 29.7(4)
C9 C8 C14 C27 87.8(4)
C7 C8 C14 C27 -86.9(4)
C9 C8 C14 C13 -33.4(4)
C7 C8 C14 C13 152.0(3)
C12 C13 C14 C15 -177.8(3)
C26 C13 C14 C15 64.3(3)
C18 C13 C14 C15 -58.2(3)
C12 C13 C14 C8 55.5(3)
C26 C13 C14 C8 -62.3(3)
C18 C13 C14 C8 175.1(3)
C12 C13 C14 C27 -59.5(4)
C26 C13 C14 C27 -177.3(3)
C18 C13 C14 C27 60.1(4)
C8 C14 C15 C16 -174.8(3)
C27 C14 C15 C16 -60.6(4)
C13 C14 C15 C16 61.5(4)
C14 C15 C16 C17 -54.9(5)
C15 C16 C17 C22 -83.3(4)
C15 C16 C17 C18 42.1(5)
C15 C16 C17 C28 160.2(4)
C16 C17 C18 C13 -40.2(4)
C22 C17 C18 C13 82.7(4)
C28 C17 C18 C13 -156.8(3)
C16 C17 C18 C19 -172.3(3)
C22 C17 C18 C19 -49.5(4)
C28 C17 C18 C19 71.1(4)
C12 C13 C18 C17 167.5(3)
C26 C13 C18 C17 -71.5(4)
C14 C13 C18 C17 49.9(4)
C12 C13 C18 C19 -60.0(4)
C26 C13 C18 C19 61.0(4)
C14 C13 C18 C19 -177.6(3)
C17 C18 C19 C29 -113.2(4)
C13 C18 C19 C29 112.9(4)
C17 C18 C19 C20 14.0(5)
C13 C18 C19 C20 -119.9(4)
C29 C19 C20 C21 164.4(4)
C18 C19 C20 C21 37.3(5)
C29 C19 C20 C30 -73.2(5)
C18 C19 C20 C30 159.8(4)
C19 C20 C21 C22 -55.6(5)
C30 C20 C21 C22 -179.1(4)
C20 C21 C22 C17 19.8(5)
C16 C17 C22 C21 156.9(3)
C18 C17 C22 C21 32.4(5)
C28 C17 C22 C21 -88.1(4)
C9 C11 O2 C33 156.2(3)
C12 C11 O2 C33 -78.2(4)
O1 C31 O3 C3 1.7(6)
C32 C31 O3 C3 -178.5(4)
C2 C3 O3 C31 94.7(4)
C4 C3 O3 C31 -139.4(4)
